data_1560681
loop_
_publ_author_name
'Weil, Matthias'
'Kremer, Reinhard K.'

_publ_section_title
;
 Crystal growth and crystal structures of six novel phases in the
 Mn/As/O/Cl(Br) system, as well as magnetic properties of \a -Mn 3 (AsO 4
 ) 2
;
_journal_name_full 'Journal of Solid State Chemistry'
_journal_page_first 115
_journal_page_last 126
_journal_paper_doi 10.1016/j.jssc.2016.09.027
_journal_volume 245
_journal_year 2017
_chemical_formula_sum 'As2 Mn3 O8'
_chemical_formula_weight 442.66
_space_group_IT_number 14
_space_group_name_Hall '-P 2yn'
_space_group_name_H-M_alt 'P 1 21/n 1'
_symmetry_cell_setting monoclinic
_symmetry_space_group_name_Hall '-P 2yn'
_symmetry_space_group_name_H-M 'P 1 21/n 1'
_atom_sites_solution_primary direct
_atom_sites_solution_secondary difmap
_cell_angle_alpha 90.00
_cell_angle_beta 96.480(2)
_cell_angle_gamma 90.00
_cell_formula_units_Z 2
_cell_length_a 5.4278(5)
_cell_length_b 6.8421(6)
_cell_length_c 9.1696(9)
_cell_measurement_reflns_used 2495
_cell_measurement_temperature 293(2)
_cell_measurement_theta_max 30.448
_cell_measurement_theta_min 3.724
_cell_volume 338.36(5)
_computing_cell_refinement 'SAINT (Bruker, 2004)'
_computing_data_collection 'SMART (Bruker, 2004)'
_computing_data_reduction 'SAINT (Bruker, 2004)'
_computing_molecular_graphics 'ATOMS (Dowty, 2006)'
_computing_publication_material 'SHELXL-97 (Sheldrick, 2008)'
_computing_structure_refinement 'SHELXL-97 (Sheldrick, 2008)'
_computing_structure_solution 'SHELXS-97 (Sheldrick, 2008)'
_diffrn_ambient_temperature 293(2)
_diffrn_measured_fraction_theta_full 0.995
_diffrn_measured_fraction_theta_max 0.995
_diffrn_measurement_device_type 'Siemens SMART CCD'
_diffrn_measurement_method \w-scans
_diffrn_radiation_monochromator graphite
_diffrn_radiation_source 'fine-focus sealed tube'
_diffrn_radiation_type MoK\a
_diffrn_radiation_wavelength 0.71073
_diffrn_reflns_av_R_equivalents 0.0352
_diffrn_reflns_av_sigmaI/netI 0.0331
_diffrn_reflns_limit_h_max 7
_diffrn_reflns_limit_h_min -7
_diffrn_reflns_limit_k_max 9
_diffrn_reflns_limit_k_min -9
_diffrn_reflns_limit_l_max 13
_diffrn_reflns_limit_l_min -13
_diffrn_reflns_number 3764
_diffrn_reflns_theta_full 30.44
_diffrn_reflns_theta_max 30.44
_diffrn_reflns_theta_min 3.72
_diffrn_standards_interval_count .
_diffrn_standards_interval_time .
_diffrn_standards_number 0
_exptl_absorpt_coefficient_mu 15.226
_exptl_absorpt_correction_T_max 0.7505
_exptl_absorpt_correction_T_min 0.1703
_exptl_absorpt_correction_type multi-scan
_exptl_absorpt_process_details
;
SADABS (Bruker, 2004)
;
_exptl_crystal_colour 'light pink'
_exptl_crystal_density_diffrn 4.345
_exptl_crystal_density_method 'not measured'
_exptl_crystal_description plate
_exptl_crystal_F_000 410
_exptl_crystal_size_max 0.18
_exptl_crystal_size_mid 0.15
_exptl_crystal_size_min 0.02
_refine_diff_density_max 0.648
_refine_diff_density_min -0.857
_refine_diff_density_rms 0.176
_refine_ls_extinction_coef 0.0015(9)
_refine_ls_extinction_expression Fc^*^=kFc[1+0.001xFc^2^\l^3^/sin(2\q)]^-1/4^
_refine_ls_extinction_method SHELXL
_refine_ls_goodness_of_fit_ref 1.105
_refine_ls_matrix_type full
_refine_ls_number_parameters 62
_refine_ls_number_reflns 1027
_refine_ls_number_restraints 0
_refine_ls_restrained_S_all 1.105
_refine_ls_R_factor_all 0.0230
_refine_ls_R_factor_gt 0.0215
_refine_ls_shift/su_max 0.001
_refine_ls_shift/su_mean 0.000
_refine_ls_structure_factor_coef Fsqd
_refine_ls_weighting_details 'calc w=1/[\s^2^(Fo^2^)+(0.0252P)^2^+0.0551P] where P=(Fo^2^+2Fc^2^)/3'
_refine_ls_weighting_scheme calc
_refine_ls_wR_factor_gt 0.0529
_refine_ls_wR_factor_ref 0.0539
_reflns_number_gt 977
_reflns_number_total 1027
_reflns_threshold_expression >2sigma(I)
_cod_data_source_file JSSC-2017-245-115.CIF
_cod_data_source_block a_Mn3As2O8
_cod_original_sg_symbol_H-M 'P 21/n'
_cod_database_code 1560681

loop_
_symmetry_equiv_pos_as_xyz
'x, y, z'
'-x+1/2, y+1/2, -z+1/2'
'-x, -y, -z'
'x-1/2, -y-1/2, z-1/2'

loop_
_atom_site_label
_atom_site_type_symbol
_atom_site_fract_x
_atom_site_fract_y
_atom_site_fract_z
_atom_site_U_iso_or_equiv
_atom_site_adp_type
_atom_site_occupancy
_atom_site_symmetry_multiplicity
_atom_site_calc_flag
_atom_site_refinement_flags
_atom_site_disorder_assembly
_atom_site_disorder_group
Mn1 Mn 0.10247(6) 0.64616(5) 0.87700(4) 0.01134(10) Uani 1 1 d . . .
Mn2 Mn 0.0000 0.5000 0.5000 0.01460(12) Uani 1 2 d S . .
As As 0.54299(3) 0.65721(3) 0.69365(2) 0.00807(9) Uani 1 1 d . . .
O1 O 0.0401(3) 0.3457(2) 0.91927(17) 0.0143(3) Uani 1 1 d . . .
O2 O 0.8486(3) 0.6182(2) 0.68588(17) 0.0129(3) Uani 1 1 d . . .
O3 O 0.4885(3) 0.6984(2) 0.86796(17) 0.0124(3) Uani 1 1 d . . .
O4 O 0.1359(3) 0.9669(2) 0.86901(17) 0.0146(3) Uani 1 1 d . . .

loop_
_atom_site_aniso_label
_atom_site_aniso_U_11
_atom_site_aniso_U_22
_atom_site_aniso_U_33
_atom_site_aniso_U_23
_atom_site_aniso_U_13
_atom_site_aniso_U_12
Mn1 0.01367(17) 0.01093(17) 0.00953(18) -0.00044(10) 0.00173(12) -0.00289(10)
Mn2 0.0121(2) 0.0220(3) 0.0097(2) -0.00347(17) 0.00078(16) 0.00515(15)
As 0.00869(12) 0.00758(13) 0.00805(14) 0.00040(6) 0.00144(8) 0.00033(5)
O1 0.0233(8) 0.0095(7) 0.0104(7) -0.0028(5) 0.0028(6) -0.0041(5)
O2 0.0086(6) 0.0193(7) 0.0107(7) -0.0024(6) 0.0016(5) 0.0004(5)
O3 0.0146(6) 0.0153(7) 0.0079(6) -0.0003(6) 0.0034(5) 0.0007(5)
O4 0.0127(6) 0.0105(7) 0.0198(8) -0.0008(6) -0.0018(6) 0.0025(5)

loop_
_atom_type_symbol
_atom_type_description
_atom_type_scat_dispersion_real
_atom_type_scat_dispersion_imag
_atom_type_scat_source
O O 0.0106 0.0060 'International Tables Vol C Tables 4.2.6.8 and 6.1.1.4'
Mn Mn 0.3368 0.7283 'International Tables Vol C Tables 4.2.6.8 and 6.1.1.4'
As As 0.0499 2.0058 'International Tables Vol C Tables 4.2.6.8 and 6.1.1.4'

loop_
_geom_angle_atom_site_label_1
_geom_angle_atom_site_label_2
_geom_angle_atom_site_label_3
_geom_angle
_geom_angle_site_symmetry_1
_geom_angle_site_symmetry_3
O1 Mn1 O2 117.96(6) 3_567 1_455
O1 Mn1 O1 77.36(6) 3_567 .
O2 Mn1 O1 87.78(6) 1_455 .
O1 Mn1 O3 119.41(6) 3_567 .
O2 Mn1 O3 122.26(6) 1_455 .
O1 Mn1 O3 110.24(6) . .
O1 Mn1 O4 92.48(6) 3_567 .
O2 Mn1 O4 96.38(6) 1_455 .
O1 Mn1 O4 169.81(6) . .
O3 Mn1 O4 75.36(6) . .
O1 Mn1 As 150.71(5) 3_567 .
O2 Mn1 As 91.33(4) 1_455 .
O1 Mn1 As 105.85(5) . .
O3 Mn1 As 31.59(4) . .
O4 Mn1 As 83.41(4) . .
O2 Mn2 O2 180.0 3_666 1_455
O2 Mn2 O4 90.34(6) 3_666 4_575
O2 Mn2 O4 89.66(6) 1_455 4_575
O2 Mn2 O4 89.66(6) 3_666 2_546
O2 Mn2 O4 90.34(6) 1_455 2_546
O4 Mn2 O4 180.0 4_575 2_546
O2 Mn2 O3 94.99(6) 3_666 2_546
O2 Mn2 O3 85.01(6) 1_455 2_546
O4 Mn2 O3 109.58(5) 4_575 2_546
O4 Mn2 O3 70.42(5) 2_546 2_546
O2 Mn2 O3 85.01(6) 3_666 4_575
O2 Mn2 O3 94.99(6) 1_455 4_575
O4 Mn2 O3 70.42(5) 4_575 4_575
O4 Mn2 O3 109.58(5) 2_546 4_575
O3 Mn2 O3 180.0 2_546 4_575
O3 As O1 113.11(8) . 2_556
O3 As O4 107.28(8) . 2_546
O1 As O4 106.15(8) 2_556 2_546
O3 As O2 110.20(7) . .
O1 As O2 106.93(8) 2_556 .
O4 As O2 113.21(7) 2_546 .
As O1 Mn1 117.84(8) 2_546 3_567
As O1 Mn1 131.75(9) 2_546 .
Mn1 O1 Mn1 102.64(6) 3_567 .
As O2 Mn1 120.15(8) . 1_655
As O2 Mn2 124.20(8) . 1_655
Mn1 O2 Mn2 115.05(6) 1_655 1_655
As O3 Mn1 106.69(7) . .
As O3 Mn2 128.97(8) . 2_556
Mn1 O3 Mn2 95.42(6) . 2_556
As O4 Mn1 137.21(8) 2_556 .
As O4 Mn2 123.55(8) 2_556 2_556
Mn1 O4 Mn2 98.99(6) . 2_556

loop_
_geom_bond_atom_site_label_1
_geom_bond_atom_site_label_2
_geom_bond_distance
_geom_bond_site_symmetry_2
Mn1 O1 2.1019(17) 3_567
Mn1 O2 2.1121(15) 1_455
Mn1 O1 2.1259(14) .
Mn1 O3 2.1365(15) .
Mn1 O4 2.2041(15) .
Mn1 As 3.0752(4) .
Mn2 O2 2.1331(15) 3_666
Mn2 O2 2.1331(15) 1_455
Mn2 O4 2.2053(14) 4_575
Mn2 O4 2.2053(14) 2_546
Mn2 O3 2.3898(15) 2_546
Mn2 O3 2.3898(15) 4_575
As O3 1.6818(16) .
As O1 1.6835(14) 2_556
As O4 1.6859(14) 2_546
As O2 1.6898(14) .
O1 As 1.6835(14) 2_546
O1 Mn1 2.1019(17) 3_567
O2 Mn1 2.1121(14) 1_655
O2 Mn2 2.1331(15) 1_655
O3 Mn2 2.3898(15) 2_556
O4 As 1.6859(14) 2_556
O4 Mn2 2.2053(14) 2_556
